data_4325444
loop_
_publ_author_name
'Eunji Lee'
'Shim Sung Lee'

_publ_section_title
;
 Rational Approach to Endo/Exocoordinated Heteronuclear Macrocyclic
 network: Supramolecular Hg(ll), Cu(ll), and Hg(ll)/Cu(ll) Complexes of a
 NS4 Macrocycle
;
_journal_name_full 'Inorganic Chemistry'
_journal_page_first 5803
_journal_page_last 5807
_journal_paper_doi 10.1021/ic200684x
_journal_volume 50
_journal_year 2011
_chemical_formula_moiety 'C19 H23 Cu n3 O6 S4, C H4 O'
_chemical_formula_sum 'C20 H27 Cu O7 S4 n3'
_chemical_formula_weight 613.23
_chemical_name_systematic
; 
 ? 
;
_space_group_IT_number 2
_symmetry_cell_setting triclinic
_symmetry_space_group_name_Hall '-P 1'
_symmetry_space_group_name_H-M 'P -1'
_atom_sites_solution_hydrogens geom
_atom_sites_solution_primary direct
_atom_sites_solution_secondary difmap
_audit_creation_method SHELXL-97
_cell_angle_alpha 96.754(4)
_cell_angle_beta 102.105(4)
_cell_angle_gamma 113.810(2)
_cell_formula_units_Z 2
_cell_length_a 8.5234(4)
_cell_length_b 10.5146(6)
_cell_length_c 15.8863(12)
_cell_measurement_reflns_used 9668
_cell_measurement_temperature 173(2)
_cell_measurement_theta_max 27.43
_cell_measurement_theta_min 2.17
_cell_volume 1240.61(14)
_computing_cell_refinement 'Bruker SAINT'
_computing_data_collection 'Bruker APEX2'
_computing_data_reduction 'Bruker SAINT'
_computing_molecular_graphics 'Bruker SHELXTL'
_computing_publication_material 'Bruker SHELXTL'
_computing_structure_refinement 'SHELXL-97 (Sheldrick, 2008)'
_computing_structure_solution 'SHELXS-97 (Sheldrick, 2008)'
_diffrn_ambient_temperature 173(2)
_diffrn_measured_fraction_theta_full 0.991
_diffrn_measured_fraction_theta_max 0.991
_diffrn_measurement_device_type 'Bruker APEX-II CCD'
_diffrn_measurement_method '\f and \w scans'
_diffrn_radiation_monochromator graphite
_diffrn_radiation_source 'fine-focus sealed tube'
_diffrn_radiation_type MoK\a
_diffrn_radiation_wavelength 0.71073
_diffrn_reflns_av_R_equivalents 0.0361
_diffrn_reflns_av_sigmaI/netI 0.0330
_diffrn_reflns_limit_h_max 10
_diffrn_reflns_limit_h_min -10
_diffrn_reflns_limit_k_max 13
_diffrn_reflns_limit_k_min -13
_diffrn_reflns_limit_l_max 20
_diffrn_reflns_limit_l_min -20
_diffrn_reflns_number 20252
_diffrn_reflns_theta_full 27.00
_diffrn_reflns_theta_max 27.00
_diffrn_reflns_theta_min 2.17
_exptl_absorpt_coefficient_mu 1.264
_exptl_absorpt_correction_T_max 0.9167
_exptl_absorpt_correction_T_min 0.6576
_exptl_absorpt_correction_type multi-scan
_exptl_absorpt_process_details SADABS
_exptl_crystal_colour green
_exptl_crystal_density_diffrn 1.642
_exptl_crystal_description block
_exptl_crystal_F_000 634
_exptl_crystal_size_max 0.36
_exptl_crystal_size_mid 0.28
_exptl_crystal_size_min 0.07
_refine_diff_density_max 0.415
_refine_diff_density_min -0.513
_refine_diff_density_rms 0.079
_refine_ls_extinction_method none
_refine_ls_goodness_of_fit_ref 1.096
_refine_ls_hydrogen_treatment constr
_refine_ls_matrix_type full
_refine_ls_number_parameters 336
_refine_ls_number_reflns 5362
_refine_ls_number_restraints 0
_refine_ls_restrained_S_all 1.096
_refine_ls_R_factor_all 0.0427
_refine_ls_R_factor_gt 0.0368
_refine_ls_shift/su_max 0.000
_refine_ls_shift/su_mean 0.000
_refine_ls_structure_factor_coef Fsqd
_refine_ls_weighting_details 'calc w=1/[\s^2^(Fo^2^)+(0.0606P)^2^+0.9106P] where P=(Fo^2^+2Fc^2^)/3'
_refine_ls_weighting_scheme calc
_refine_ls_wR_factor_gt 0.1093
_refine_ls_wR_factor_ref 0.1161
_reflns_number_gt 4699
_reflns_number_total 5362
_reflns_threshold_expression >2sigma(I)
_cod_data_source_file ic200684x_si_002_3.cif
_cod_data_source_block complex2
_cod_original_cell_volume 1240.61(13)
_cod_original_formula_sum 'C20 H27 Cu n3 O7 S4'
_cod_database_code 4325444

loop_
_symmetry_equiv_pos_as_xyz
'x, y, z'
'-x, -y, -z'

loop_
_atom_site_label
_atom_site_type_symbol
_atom_site_fract_x
_atom_site_fract_y
_atom_site_fract_z
_atom_site_U_iso_or_equiv
_atom_site_adp_type
_atom_site_occupancy
_atom_site_symmetry_multiplicity
_atom_site_calc_flag
_atom_site_refinement_flags
_atom_site_disorder_assembly
_atom_site_disorder_group
Cu1 Cu -0.33325(4) -0.15671(3) 0.17601(2) 0.02839(11) Uani 1 1 d . . .
S1 S -0.28723(9) 0.08438(7) 0.20149(6) 0.0442(2) Uani 1 1 d . . .
S2 S -0.24421(8) -0.32574(7) 0.23381(5) 0.03404(16) Uani 1 1 d . . .
S3 S 0.18835(9) -0.02098(7) 0.46854(4) 0.03506(16) Uani 1 1 d . . .
S4 S 0.00467(18) 0.42734(14) 0.42936(10) 0.0361(3) Uani 0.50 1 d P A 1
S4' S 0.0142(2) 0.45048(15) 0.33618(12) 0.0446(4) Uani 0.50 1 d P A 2
N1 n -0.1074(3) -0.0846(2) 0.14490(14) 0.0287(4) Uani 1 1 d . . .
N2 n -0.5370(3) -0.2729(2) -0.00451(15) 0.0350(5) Uani 1 1 d . . .
O1 O -0.4707(3) -0.3273(2) 0.05113(16) 0.0516(6) Uani 1 1 d . . .
O2 O -0.6259(4) -0.3406(3) -0.07895(17) 0.0699(8) Uani 1 1 d . . .
O3 O -0.5104(3) -0.1478(2) 0.02110(17) 0.0533(6) Uani 1 1 d . . .
N3 n -0.5625(3) -0.2058(3) 0.28075(17) 0.0380(5) Uani 1 1 d . . .
O4 O -0.5643(2) -0.2332(2) 0.19924(14) 0.0392(4) Uani 1 1 d . . .
O5 O -0.7054(3) -0.2502(3) 0.29833(16) 0.0555(6) Uani 1 1 d . . .
O6 O -0.4183(3) -0.1366(3) 0.33617(16) 0.0638(7) Uani 1 1 d . . .
C1 C -0.0392(3) 0.0464(3) 0.12693(19) 0.0343(6) Uani 1 1 d . . .
C2 C 0.1205(4) 0.0994(3) 0.1052(2) 0.0412(7) Uani 1 1 d . . .
H2A H 0.1672 0.1915 0.0927 0.049 Uiso 1 1 calc R . .
C3 C 0.2110(4) 0.0165(3) 0.1018(2) 0.0407(6) Uani 1 1 d . . .
H3A H 0.3209 0.0513 0.0870 0.049 Uiso 1 1 calc R . .
C4 C 0.1410(4) -0.1178(3) 0.12013(19) 0.0360(6) Uani 1 1 d . . .
H4A H 0.2018 -0.1759 0.1177 0.043 Uiso 1 1 calc R . .
C5 C -0.0190(3) -0.1661(3) 0.14206(17) 0.0300(5) Uani 1 1 d . . .
C6 C -0.1008(4) -0.3107(3) 0.1628(2) 0.0351(6) Uani 1 1 d . . .
H6A H -0.0033 -0.3335 0.1914 0.042 Uiso 1 1 calc R . .
H6B H -0.1709 -0.3829 0.1067 0.042 Uiso 1 1 calc R . .
C7 C -0.0882(4) -0.2423(3) 0.3438(2) 0.0373(6) Uani 1 1 d . . .
H7A H -0.1573 -0.2401 0.3863 0.045 Uiso 1 1 calc R . .
H7B H -0.0284 -0.3032 0.3596 0.045 Uiso 1 1 calc R . .
C8 C 0.0519(4) -0.0950(3) 0.35472(19) 0.0413(6) Uani 1 1 d . . .
H8A H -0.0056 -0.0336 0.3364 0.050 Uiso 1 1 calc R . .
H8B H 0.1287 -0.0965 0.3161 0.050 Uiso 1 1 calc R . .
C9 C 0.3962(4) 0.0959(3) 0.45006(19) 0.0341(6) Uani 1 1 d . . .
H9A H 0.4881 0.1430 0.5079 0.041 Uiso 1 1 calc R . .
H9B H 0.4367 0.0374 0.4150 0.041 Uiso 1 1 calc R . .
C10 C 0.3839(3) 0.2091(3) 0.40296(17) 0.0296(5) Uani 1 1 d . . .
C11 C 0.4363(4) 0.2221(3) 0.3264(2) 0.0413(6) Uani 1 1 d . . .
H11A H 0.4746 0.1565 0.3022 0.050 Uiso 1 1 calc R . .
C12 C 0.4334(5) 0.3306(4) 0.2845(2) 0.0529(8) Uani 1 1 d . . .
H12A H 0.4731 0.3405 0.2330 0.064 Uiso 1 1 calc R . .
C13 C 0.3730(4) 0.4234(3) 0.3176(2) 0.0495(8) Uani 1 1 d . . .
H13A H 0.3710 0.4971 0.2887 0.059 Uiso 1 1 calc R . .
C14 C 0.3154(3) 0.4106(3) 0.3925(2) 0.0400(7) Uani 1 1 d . A .
C15 C 0.3234(3) 0.3045(3) 0.43527(18) 0.0315(5) Uani 1 1 d . . .
H15A H 0.2868 0.2969 0.4877 0.038 Uiso 1 1 calc R . .
C16 C 0.2409(4) 0.5076(3) 0.4268(3) 0.0657(12) Uani 1 1 d . . .
H16A H 0.2552 0.5797 0.3905 0.079 Uiso 0.50 1 calc PR A 1
H16B H 0.3164 0.5593 0.4878 0.079 Uiso 0.50 1 calc PR A 1
H16C H 0.3230 0.6090 0.4331 0.079 Uiso 0.50 1 calc PR A 2
H16D H 0.2203 0.4932 0.4848 0.079 Uiso 0.50 1 calc PR A 2
C17 C -0.0891(6) 0.3418(5) 0.3128(4) 0.0300(10) Uani 0.50 1 d P A 1
H17A H -0.2016 0.3483 0.2881 0.036 Uiso 0.50 1 calc PR A 1
H17B H -0.0037 0.3860 0.2792 0.036 Uiso 0.50 1 calc PR A 1
C17' C -0.1098(9) 0.2940(7) 0.3724(5) 0.0515(17) Uani 0.50 1 d P A 2
H17C H -0.0454 0.2976 0.4329 0.062 Uiso 0.50 1 calc PR A 2
H17D H -0.2292 0.2868 0.3726 0.062 Uiso 0.50 1 calc PR A 2
C18 C -0.1276(4) 0.1711(4) 0.3095(3) 0.0673(12) Uani 1 1 d . . .
H18A H -0.1793 0.1354 0.3571 0.081 Uiso 0.50 1 calc PR A 1
H18B H -0.0173 0.1588 0.3136 0.081 Uiso 0.50 1 calc PR A 1
H18C H -0.1439 0.0946 0.3425 0.081 Uiso 0.50 1 calc PR A 2
H18D H -0.0085 0.1996 0.2993 0.081 Uiso 0.50 1 calc PR A 2
C19 C -0.1454(4) 0.1313(3) 0.1293(2) 0.0462(7) Uani 1 1 d . . .
H19A H -0.2203 0.1154 0.0687 0.055 Uiso 1 1 calc R A .
H19B H -0.0617 0.2341 0.1492 0.055 Uiso 1 1 calc R . .
O7 O -0.7637(5) -0.5863(3) 0.0633(3) 0.0900(11) Uani 1 1 d . . .
H7 H -0.6666 -0.5237 0.0602 0.135 Uiso 1 1 calc R . .
C20 C -0.8691(12) -0.5284(7) 0.0739(6) 0.148(3) Uani 1 1 d . . .
H20A H -0.8477 -0.4932 0.1371 0.222 Uiso 1 1 calc R . .
H20B H -0.9937 -0.5997 0.0483 0.222 Uiso 1 1 calc R . .
H20C H -0.8453 -0.4487 0.0443 0.222 Uiso 1 1 calc R . .

loop_
_atom_site_aniso_label
_atom_site_aniso_U_11
_atom_site_aniso_U_22
_atom_site_aniso_U_33
_atom_site_aniso_U_23
_atom_site_aniso_U_13
_atom_site_aniso_U_12
Cu1 0.02239(16) 0.02774(17) 0.03125(19) 0.00254(13) 0.00286(12) 0.01080(12)
S1 0.0268(3) 0.0305(3) 0.0713(6) 0.0025(3) 0.0050(3) 0.0155(3)
S2 0.0272(3) 0.0263(3) 0.0435(4) 0.0089(3) 0.0065(3) 0.0082(2)
S3 0.0336(3) 0.0412(4) 0.0284(3) 0.0142(3) 0.0057(3) 0.0145(3)
S4 0.0325(6) 0.0291(6) 0.0446(8) -0.0051(6) 0.0134(6) 0.0139(5)
S4' 0.0409(8) 0.0334(7) 0.0549(10) -0.0006(6) -0.0037(7) 0.0233(7)
N1 0.0242(10) 0.0286(10) 0.0295(11) 0.0041(9) 0.0012(8) 0.0118(8)
N2 0.0348(11) 0.0297(11) 0.0305(12) 0.0075(9) 0.0038(10) 0.0071(9)
O1 0.0470(12) 0.0485(12) 0.0526(14) 0.0180(11) -0.0023(10) 0.0209(10)
O2 0.095(2) 0.0522(14) 0.0344(13) -0.0025(11) -0.0120(13) 0.0233(14)
O3 0.0567(14) 0.0317(10) 0.0600(15) -0.0027(10) 0.0109(12) 0.0148(10)
N3 0.0429(13) 0.0433(13) 0.0401(14) 0.0139(11) 0.0140(11) 0.0286(11)
O4 0.0281(9) 0.0518(12) 0.0363(11) 0.0072(9) 0.0069(8) 0.0180(9)
O5 0.0504(13) 0.0789(17) 0.0588(16) 0.0301(14) 0.0293(12) 0.0387(13)
O6 0.0537(14) 0.0815(18) 0.0377(13) -0.0083(13) 0.0020(11) 0.0233(13)
C1 0.0278(12) 0.0312(12) 0.0373(15) 0.0090(11) -0.0004(11) 0.0109(10)
C2 0.0291(13) 0.0406(15) 0.0460(17) 0.0180(13) 0.0034(12) 0.0089(11)
C3 0.0258(12) 0.0532(17) 0.0394(16) 0.0137(14) 0.0068(11) 0.0141(12)
C4 0.0310(13) 0.0450(15) 0.0340(15) 0.0084(12) 0.0058(11) 0.0203(12)
C5 0.0295(12) 0.0327(12) 0.0265(13) 0.0032(10) 0.0028(10) 0.0157(10)
C6 0.0360(13) 0.0319(13) 0.0400(15) 0.0060(11) 0.0086(12) 0.0193(11)
C7 0.0326(13) 0.0368(14) 0.0419(16) 0.0195(12) 0.0073(12) 0.0135(11)
C8 0.0529(17) 0.0314(13) 0.0285(14) 0.0083(11) 0.0037(13) 0.0113(12)
C9 0.0328(13) 0.0388(14) 0.0405(15) 0.0159(12) 0.0133(12) 0.0219(11)
C10 0.0279(12) 0.0315(12) 0.0269(13) 0.0053(10) 0.0043(10) 0.0129(10)
C11 0.0507(17) 0.0354(14) 0.0358(16) 0.0058(12) 0.0181(13) 0.0149(13)
C12 0.063(2) 0.0448(17) 0.0326(16) 0.0137(14) 0.0122(15) 0.0058(15)
C13 0.0446(16) 0.0316(14) 0.055(2) 0.0197(14) -0.0029(14) 0.0058(12)
C14 0.0242(12) 0.0255(12) 0.0559(19) 0.0058(12) -0.0045(12) 0.0056(10)
C15 0.0268(12) 0.0312(12) 0.0320(14) 0.0015(11) 0.0016(10) 0.0131(10)
C16 0.0296(15) 0.0241(13) 0.135(4) 0.0118(18) 0.0120(19) 0.0108(12)
C17 0.023(2) 0.022(2) 0.040(3) 0.003(2) 0.003(2) 0.010(2)
C17' 0.037(3) 0.046(3) 0.059(4) -0.010(3) 0.020(3) 0.010(3)
C18 0.0335(15) 0.0517(19) 0.087(3) -0.0374(19) 0.0072(17) 0.0090(14)
C19 0.0388(15) 0.0323(14) 0.067(2) 0.0155(14) 0.0070(14) 0.0176(12)
O7 0.111(3) 0.0576(18) 0.109(3) 0.0364(19) 0.056(2) 0.0278(19)
C20 0.170(7) 0.061(3) 0.181(8) 0.007(4) 0.094(7) 0.004(4)

loop_
_atom_type_symbol
_atom_type_description
_atom_type_scat_dispersion_real
_atom_type_scat_dispersion_imag
_atom_type_scat_source
C C 0.0033 0.0016 'International Tables Vol C Tables 4.2.6.8 and 6.1.1.4'
H H 0.0000 0.0000 'International Tables Vol C Tables 4.2.6.8 and 6.1.1.4'
N N 0.0061 0.0033 'International Tables Vol C Tables 4.2.6.8 and 6.1.1.4'
O O 0.0106 0.0060 'International Tables Vol C Tables 4.2.6.8 and 6.1.1.4'
S S 0.1246 0.1234 'International Tables Vol C Tables 4.2.6.8 and 6.1.1.4'
Cu Cu 0.3201 1.2651 'International Tables Vol C Tables 4.2.6.8 and 6.1.1.4'

loop_
_geom_angle_atom_site_label_1
_geom_angle_atom_site_label_2
_geom_angle_atom_site_label_3
_geom_angle
O4 Cu1 n1 176.51(9)
O4 Cu1 O1 85.09(9)
N1 Cu1 O1 91.70(9)
O4 Cu1 S1 95.66(7)
N1 Cu1 S1 85.35(6)
O1 Cu1 S1 129.57(6)
O4 Cu1 S2 95.04(6)
N1 Cu1 S2 85.97(6)
O1 Cu1 S2 84.60(6)
S1 Cu1 S2 144.91(3)
C19 S1 C18 101.90(17)
C19 S1 Cu1 93.41(9)
C18 S1 Cu1 106.10(14)
C6 S2 C7 103.61(13)
C6 S2 Cu1 91.76(9)
C7 S2 Cu1 109.75(9)
C9 S3 C8 99.08(14)
C17 S4 C16 95.7(2)
C17' S4' C16 95.5(3)
C1 n1 C5 120.1(2)
C1 n1 Cu1 120.34(17)
C5 n1 Cu1 119.59(17)
O2 n2 O3 121.4(3)
O2 n2 O1 121.6(3)
O3 n2 O1 117.0(2)
N2 O1 Cu1 105.29(18)
O6 n3 O5 123.6(3)
O6 n3 O4 118.3(2)
O5 n3 O4 118.2(3)
N3 O4 Cu1 115.95(17)
N1 C1 C2 121.2(2)
N1 C1 C19 117.8(2)
C2 C1 C19 121.1(2)
C3 C2 C1 119.1(3)
C2 C3 C4 119.8(3)
C5 C4 C3 119.1(2)
N1 C5 C4 120.8(2)
N1 C5 C6 117.9(2)
C4 C5 C6 121.3(2)
C5 C6 S2 114.48(18)
C8 C7 S2 115.70(19)
C7 C8 S3 110.98(19)
C10 C9 S3 114.23(18)
C11 C10 C15 118.3(2)
C11 C10 C9 120.1(2)
C15 C10 C9 121.7(2)
C10 C11 C12 120.6(3)
C13 C12 C11 120.1(3)
C12 C13 C14 120.6(3)
C13 C14 C15 119.0(3)
C13 C14 C16 121.0(3)
C15 C14 C16 120.0(3)
C14 C15 C10 121.5(3)
C14 C16 S4 118.6(2)
C14 C16 S4' 103.9(3)
S4 C16 S4' 47.50(11)
C18 C17 S4 104.1(3)
C18 C17' S4' 106.5(4)
C17' C18 C17 41.6(4)
C17' C18 S1 127.6(4)
C17 C18 S1 100.7(3)
C1 C19 S1 112.9(2)

loop_
_geom_bond_atom_site_label_1
_geom_bond_atom_site_label_2
_geom_bond_distance
Cu1 O4 1.9386(19)
Cu1 n1 1.958(2)
Cu1 O1 2.240(3)
Cu1 S1 2.3734(7)
Cu1 S2 2.3997(7)
S1 C19 1.804(3)
S1 C18 1.811(4)
S2 C6 1.804(3)
S2 C7 1.820(3)
S3 C9 1.811(3)
S3 C8 1.812(3)
S4 C17 1.812(6)
S4 C16 1.854(3)
S4' C17' 1.797(7)
S4' C16 1.965(4)
N1 C1 1.353(3)
N1 C5 1.353(3)
N2 O2 1.212(3)
N2 O3 1.241(3)
N2 O1 1.264(3)
N3 O6 1.220(3)
N3 O5 1.222(3)
N3 O4 1.288(3)
C1 C2 1.383(4)
C1 C19 1.509(4)
C2 C3 1.381(4)
C3 C4 1.387(4)
C4 C5 1.386(4)
C5 C6 1.506(4)
C7 C8 1.487(4)
C9 C10 1.505(3)
C10 C11 1.384(4)
C10 C15 1.395(4)
C11 C12 1.392(4)
C12 C13 1.376(5)
C13 C14 1.379(5)
C14 C15 1.390(4)
C14 C16 1.510(4)
C17 C18 1.681(6)
C17' C18 1.471(7)
O7 C20 1.298(9)
